data_2228805
loop_
_publ_author_name
'Moreno-Fuquen, Rodolfo'
'De Almeida Santos, Regina'
'Aguirre, Lina'

_publ_section_title
;
 Imidazole--imidazolium picrate monohydrate
;
_journal_coeditor_code LH5175
_journal_issue 1
_journal_name_full 'Acta Crystallographica Section E'
_journal_page_first o139
_journal_paper_doi 10.1107/S160053681005169X
_journal_volume 67
_journal_year 2011
_chemical_formula_iupac 'C3 H5 N2 +, C6 H2 N3 O7 -, C3 H4 N2, H2 O'
_chemical_formula_moiety 'C3 H5 N2 +, C6 H2 N3 O7 -, C3 H4 N2, H2 O'
_chemical_formula_sum 'C12 H13 N7 O8'
_chemical_formula_weight 383.29
_chemical_melting_point 494.0(10)
_chemical_name_systematic
;
Imidazolium picrate--midazole--water (1/1/1)
;
_space_group_IT_number 19
_symmetry_cell_setting orthorhombic
_symmetry_space_group_name_Hall 'P 2ac 2ab'
_symmetry_space_group_name_H-M 'P 21 21 21'
_atom_sites_solution_hydrogens geom
_atom_sites_solution_primary direct
_atom_sites_solution_secondary difmap
_audit_creation_method SHELXL-97
_cell_angle_alpha 90.00
_cell_angle_beta 90.00
_cell_angle_gamma 90.00
_cell_formula_units_Z 4
_cell_length_a 3.81800(10)
_cell_length_b 20.8160(8)
_cell_length_c 21.4420(8)
_cell_measurement_reflns_used 6888
_cell_measurement_temperature 291
_cell_measurement_theta_max 27.10
_cell_measurement_theta_min 2.91
_cell_volume 1704.11(10)
_computing_cell_refinement 'SCALEPACK (Otwinowski & Minor, 1997)'
_computing_data_collection 'COLLECT (Nonius, 2000)'
_computing_data_reduction 'DENZO and SCALEPACK (Otwinowski & Minor, 1997)'
_computing_molecular_graphics 'ORTEP-3 for Windows (Farrugia, 1997)'
_computing_publication_material 'WinGX (Farrugia, 1999)'
_computing_structure_refinement 'SHELXL97 (Sheldrick, 2008)'
_computing_structure_solution 'SHELXS97 (Sheldrick, 2008)'
_diffrn_ambient_temperature 291
_diffrn_detector_area_resol_mean 9
_diffrn_measured_fraction_theta_full 0.987
_diffrn_measured_fraction_theta_max 0.987
_diffrn_measurement_device '95mm CCD camera on \k-goniostat'
_diffrn_measurement_device_type 'Bruker--Nonius KappaCCD'
_diffrn_measurement_method CCD
_diffrn_radiation_monochromator 'horizonally mounted graphite crystal'
_diffrn_radiation_source 'fine-focus sealed tube'
_diffrn_radiation_type MoK\a
_diffrn_radiation_wavelength 0.71073
_diffrn_reflns_av_R_equivalents 0.062
_diffrn_reflns_av_sigmaI/netI 0.035
_diffrn_reflns_limit_h_max 3
_diffrn_reflns_limit_h_min -4
_diffrn_reflns_limit_k_max 26
_diffrn_reflns_limit_k_min -20
_diffrn_reflns_limit_l_max 26
_diffrn_reflns_limit_l_min -27
_diffrn_reflns_number 12017
_diffrn_reflns_theta_full 27.06
_diffrn_reflns_theta_max 27.06
_diffrn_reflns_theta_min 3.01
_diffrn_standards_decay_% 0
_diffrn_standards_number 0
_exptl_absorpt_coefficient_mu 0.128
_exptl_absorpt_correction_type none
_exptl_crystal_colour yellow
_exptl_crystal_density_diffrn 1.494
_exptl_crystal_density_method 'not measured'
_exptl_crystal_description prism
_exptl_crystal_F_000 792
_exptl_crystal_size_max 0.53
_exptl_crystal_size_mid 0.21
_exptl_crystal_size_min 0.14
_refine_diff_density_max 0.140
_refine_diff_density_min -0.153
_refine_ls_extinction_method none
_refine_ls_goodness_of_fit_ref 1.063
_refine_ls_hydrogen_treatment constr
_refine_ls_matrix_type full
_refine_ls_number_parameters 248
_refine_ls_number_reflns 2207
_refine_ls_number_restraints 0
_refine_ls_restrained_S_all 1.063
_refine_ls_R_factor_all 0.058
_refine_ls_R_factor_gt 0.040
_refine_ls_shift/su_max 0.000
_refine_ls_shift/su_mean 0.000
_refine_ls_structure_factor_coef Fsqd
_refine_ls_weighting_details 'calc w=1/[\s^2^(Fo^2^)+(0.0567P)^2^+0.1542P] where P=(Fo^2^+2Fc^2^)/3'
_refine_ls_weighting_scheme calc
_refine_ls_wR_factor_gt 0.098
_refine_ls_wR_factor_ref 0.109
_reflns_number_gt 1723
_reflns_number_total 2207
_reflns_threshold_expression I>2\s(I)
_cod_data_source_file lh5175.cif
_cod_data_source_block I
_cod_database_code 2228805
_cod_database_fobs_code 2228805

loop_
_symmetry_equiv_pos_as_xyz
'x, y, z'
'-x+1/2, -y, z+1/2'
'x+1/2, -y+1/2, -z'
'-x, y+1/2, -z+1/2'

loop_
_atom_site_type_symbol
_atom_site_label
_atom_site_fract_x
_atom_site_fract_y
_atom_site_fract_z
_atom_site_U_iso_or_equiv
_atom_site_adp_type
_atom_site_calc_flag
_atom_site_refinement_flags
_atom_site_occupancy
_atom_site_disorder_assembly
_atom_site_disorder_group
O O1 0.2191(5) 1.03522(7) 0.55396(7) 0.0571(4) Uani d . 1 . .
O O2 -0.1566(6) 1.14493(9) 0.57670(8) 0.0731(5) Uani d . 1 . .
O O3 0.1895(7) 1.21912(8) 0.54543(9) 0.0788(6) Uani d . 1 . .
O O4 0.2390(9) 0.92426(8) 0.48892(9) 0.0914(8) Uani d . 1 . .
O O5 0.7228(7) 0.95183(9) 0.60361(10) 0.0802(6) Uani d . 1 . .
O O6 0.5569(8) 0.92982(10) 0.40721(10) 0.0965(8) Uani d . 1 . .
O O7 0.2812(11) 1.20386(11) 0.31429(10) 0.1096(10) Uani d . 1 . .
O O8 0.4859(10) 1.11533(12) 0.27852(9) 0.1128(11) Uani d . 1 . .
N N1 0.0590(5) 1.16612(9) 0.54037(9) 0.0515(5) Uani d . 1 . .
N N2 0.3639(9) 1.14743(12) 0.32037(10) 0.0774(7) Uani d . 1 . .
N N3 0.3776(7) 0.95481(9) 0.44756(9) 0.0622(6) Uani d . 1 . .
N N4 0.5815(7) 0.82430(10) 0.61111(11) 0.0659(6) Uani d . 1 . .
N N5 0.5551(7) 0.73058(10) 0.65339(10) 0.0660(6) Uani d . 1 . .
H H5 0.5742 0.6999 0.6800 0.079 Uiso calc R 1 . .
N N6 0.6123(7) 0.63572(11) 0.73624(9) 0.0693(6) Uani d . 1 . .
N N7 0.7046(8) 0.58105(11) 0.82023(9) 0.0694(7) Uani d . 1 . .
C C1 0.2292(6) 1.05863(10) 0.50031(9) 0.0464(5) Uani d . 1 . .
C C2 0.1650(6) 1.12594(10) 0.48771(9) 0.0460(5) Uani d . 1 . .
C C3 0.2078(7) 1.15485(10) 0.43161(10) 0.0523(6) Uani d . 1 . .
H H31 0.1686 1.1987 0.4270 0.063 Uiso calc R 1 . .
C C4 0.3112(8) 1.11772(11) 0.38114(10) 0.0540(6) Uani d . 1 . .
C C5 0.3698(7) 1.05261(11) 0.38734(10) 0.0530(6) Uani d . 1 . .
H H51 0.4405 1.0284 0.3532 0.064 Uiso calc R 1 . .
C C6 0.3229(7) 1.02395(10) 0.44446(10) 0.0496(5) Uani d . 1 . .
C C7 0.4412(8) 0.78433(12) 0.56804(12) 0.0636(7) Uani d . 1 . .
H H71 0.3711 0.7952 0.5279 0.076 Uiso calc R 1 . .
C C8 0.4228(8) 0.72631(12) 0.59449(12) 0.0648(7) Uani d . 1 . .
H H81 0.3348 0.6893 0.5759 0.078 Uiso calc R 1 . .
C C9 0.6470(9) 0.79029(14) 0.66155(12) 0.0693(7) Uani d . 1 . .
H H91 0.7453 0.8066 0.6979 0.083 Uiso calc R 1 . .
C C10 0.5174(9) 0.57373(15) 0.72587(12) 0.0726(8) Uani d . 1 . .
H H101 0.4286 0.5577 0.6886 0.087 Uiso calc R 1 . .
C C11 0.5717(10) 0.53967(15) 0.77749(12) 0.0766(9) Uani d . 1 . .
H H111 0.5274 0.4961 0.7831 0.092 Uiso calc R 1 . .
C C12 0.7269(10) 0.63802(14) 0.79433(12) 0.0729(8) Uani d . 1 . .
H H121 0.8111 0.6747 0.8140 0.088 Uiso calc R 1 . .
H H401 0.6413 0.8680 0.6086 0.095(10) Uiso d . 1 . .
H H701 0.7523 0.5718 0.8593 0.084(9) Uiso d . 1 . .
H H501 0.5605 0.9792 0.5877 0.41(7) Uiso d . 1 . .
H H502 0.9212 0.9740 0.5833 0.17(2) Uiso d . 1 . .

loop_
_atom_site_aniso_label
_atom_site_aniso_U_11
_atom_site_aniso_U_22
_atom_site_aniso_U_33
_atom_site_aniso_U_12
_atom_site_aniso_U_13
_atom_site_aniso_U_23
O1 0.0768(12) 0.0511(8) 0.0435(7) -0.0053(9) 0.0018(8) 0.0016(6)
O2 0.0723(12) 0.0860(13) 0.0609(10) 0.0056(12) 0.0146(11) -0.0090(10)
O3 0.0998(15) 0.0529(9) 0.0836(12) 0.0004(11) -0.0011(13) -0.0191(9)
O4 0.152(2) 0.0493(9) 0.0731(12) -0.0071(13) 0.0180(16) 0.0000(9)
O5 0.0931(16) 0.0565(10) 0.0909(13) -0.0093(11) 0.0083(14) 0.0037(9)
O6 0.142(2) 0.0693(11) 0.0781(12) 0.0391(14) 0.0226(16) -0.0082(10)
O7 0.183(3) 0.0739(13) 0.0718(12) 0.0005(19) 0.0005(19) 0.0242(11)
O8 0.180(3) 0.1017(16) 0.0570(10) -0.005(2) 0.0428(17) 0.0030(12)
N1 0.0532(11) 0.0501(10) 0.0514(10) 0.0066(9) -0.0063(10) -0.0048(9)
N2 0.108(2) 0.0727(14) 0.0519(12) -0.0131(16) 0.0059(14) 0.0083(11)
N3 0.0874(16) 0.0495(10) 0.0498(10) 0.0086(12) -0.0034(12) -0.0073(9)
N4 0.0724(15) 0.0513(11) 0.0742(13) -0.0013(11) 0.0062(12) -0.0015(10)
N5 0.0846(16) 0.0611(12) 0.0525(11) -0.0011(12) -0.0043(12) 0.0073(10)
N6 0.0808(16) 0.0752(14) 0.0520(11) 0.0021(14) -0.0064(12) 0.0104(10)
N7 0.0958(18) 0.0699(13) 0.0425(10) 0.0095(14) -0.0023(12) 0.0080(10)
C1 0.0505(13) 0.0450(10) 0.0437(11) -0.0041(10) -0.0014(10) -0.0019(9)
C2 0.0462(12) 0.0459(10) 0.0460(10) 0.0010(10) -0.0026(10) -0.0058(9)
C3 0.0582(14) 0.0442(11) 0.0545(12) 0.0004(11) -0.0052(12) 0.0008(10)
C4 0.0626(15) 0.0556(12) 0.0439(11) -0.0069(12) -0.0005(11) 0.0059(10)
C5 0.0580(14) 0.0578(12) 0.0433(11) 0.0015(12) 0.0029(11) -0.0063(10)
C6 0.0570(14) 0.0437(11) 0.0481(11) 0.0008(11) -0.0022(11) -0.0034(9)
C7 0.0769(19) 0.0611(14) 0.0529(13) 0.0032(14) -0.0062(13) 0.0025(11)
C8 0.0818(19) 0.0564(13) 0.0562(13) -0.0061(14) -0.0071(14) -0.0028(11)
C9 0.0819(19) 0.0720(16) 0.0541(14) -0.0056(16) -0.0044(15) -0.0119(13)
C10 0.084(2) 0.0856(18) 0.0482(13) -0.0080(18) -0.0031(15) -0.0003(13)
C11 0.104(3) 0.0689(15) 0.0567(14) -0.0112(18) 0.0035(16) 0.0030(13)
C12 0.098(2) 0.0665(15) 0.0542(13) 0.0016(17) -0.0076(16) 0.0045(12)

loop_
_atom_type_symbol
_atom_type_description
_atom_type_scat_dispersion_real
_atom_type_scat_dispersion_imag
_atom_type_scat_source
C C 0.0033 0.0016 'International Tables Vol C Tables 4.2.6.8 and 6.1.1.4'
H H 0.0000 0.0000 'International Tables Vol C Tables 4.2.6.8 and 6.1.1.4'
O O 0.0106 0.0060 'International Tables Vol C Tables 4.2.6.8 and 6.1.1.4'
S S 0.1246 0.1234 'International Tables Vol C Tables 4.2.6.8 and 6.1.1.4'

loop_
_geom_angle_atom_site_label_1
_geom_angle_atom_site_label_2
_geom_angle_atom_site_label_3
_geom_angle_site_symmetry_1
_geom_angle_site_symmetry_3
_geom_angle
_geom_angle_publ_flag
H501 O5 H502 . . 93.71 ?
O3 N1 O2 . . 123.3(2) ?
O3 N1 C2 . . 118.3(2) ?
O2 N1 C2 . . 118.34(19) ?
O8 N2 O7 . . 123.4(2) ?
O8 N2 C4 . . 118.8(2) ?
O7 N2 C4 . . 117.9(3) ?
O4 N3 O6 . . 122.7(2) ?
O4 N3 C6 . . 119.3(2) ?
O6 N3 C6 . . 118.0(2) ?
C9 N4 C7 . . 107.8(2) ?
C9 N4 H401 . . 121.4 ?
C7 N4 H401 . . 130.8 ?
C9 N5 C8 . . 106.6(2) ?
C9 N5 H5 . . 126.7 ?
C8 N5 H5 . . 126.7 ?
C12 N6 C10 . . 106.1(2) ?
C12 N7 C11 . . 108.2(2) ?
C12 N7 H701 . . 126.0 ?
C11 N7 H701 . . 125.6 ?
O1 C1 C6 . . 125.19(19) ?
O1 C1 C2 . . 122.94(19) ?
C6 C1 C2 . . 111.79(17) ?
C3 C2 C1 . . 125.10(19) ?
C3 C2 N1 . . 117.70(18) ?
C1 C2 N1 . . 117.15(17) ?
C2 C3 C4 . . 118.6(2) ?
C2 C3 H31 . . 120.7 ?
C4 C3 H31 . . 120.7 ?
C5 C4 C3 . . 121.2(2) ?
C5 C4 N2 . . 118.7(2) ?
C3 C4 N2 . . 120.0(2) ?
C6 C5 C4 . . 119.4(2) ?
C6 C5 H51 . . 120.3 ?
C4 C5 H51 . . 120.3 ?
C5 C6 C1 . . 123.69(19) ?
C5 C6 N3 . . 116.8(2) ?
C1 C6 N3 . . 119.48(19) ?
C8 C7 N4 . . 106.7(2) ?
C8 C7 H71 . . 126.7 ?
N4 C7 H71 . . 126.7 ?
C7 C8 N5 . . 108.4(2) ?
C7 C8 H81 . . 125.8 ?
N5 C8 H81 . . 125.8 ?
N5 C9 N4 . . 110.6(2) ?
N5 C9 H91 . . 124.7 ?
N4 C9 H91 . . 124.7 ?
C11 C10 N6 . . 109.2(2) ?
C11 C10 H101 . . 125.4 ?
N6 C10 H101 . . 125.4 ?
C10 C11 N7 . . 106.4(3) ?
C10 C11 H111 . . 126.8 ?
N7 C11 H111 . . 126.8 ?
N7 C12 N6 . . 110.2(3) ?
N7 C12 H121 . . 124.9 ?
N6 C12 H121 . . 124.9 ?

loop_
_geom_bond_atom_site_label_1
_geom_bond_atom_site_label_2
_geom_bond_site_symmetry_2
_geom_bond_distance
_geom_bond_publ_flag
O1 C1 . 1.250(2) ?
O2 N1 . 1.216(3) ?
O3 N1 . 1.216(3) ?
O4 N3 . 1.213(3) ?
O5 H501 . 0.908 ?
O5 H502 . 0.988 ?
O6 N3 . 1.220(3) ?
O7 N2 . 1.223(3) ?
O8 N2 . 1.212(3) ?
N1 C2 . 1.462(3) ?
N2 C4 . 1.456(3) ?
N3 C6 . 1.456(3) ?
N4 C9 . 1.317(3) ?
N4 C7 . 1.354(3) ?
N4 H401 . 0.940 ?
N5 C9 . 1.303(3) ?
N5 C8 . 1.363(3) ?
N5 H5 . 0.8600 ?
N6 C12 . 1.321(3) ?
N6 C10 . 1.359(4) ?
N7 C12 . 1.312(3) ?
N7 C11 . 1.356(4) ?
N7 H701 . 0.880 ?
C1 C6 . 1.443(3) ?
C1 C2 . 1.448(3) ?
C2 C3 . 1.355(3) ?
C3 C4 . 1.387(3) ?
C3 H31 . 0.9300 ?
C4 C5 . 1.380(3) ?
C5 C6 . 1.374(3) ?
C5 H51 . 0.9300 ?
C7 C8 . 1.336(4) ?
C7 H71 . 0.9300 ?
C8 H81 . 0.9300 ?
C9 H91 . 0.9300 ?
C10 C11 . 1.331(4) ?
C10 H101 . 0.9300 ?
C11 H111 . 0.9300 ?
C12 H121 . 0.9300 ?

loop_
_geom_hbond_atom_site_label_D
_geom_hbond_atom_site_label_H
_geom_hbond_atom_site_label_A
_geom_hbond_site_symmetry_A
_geom_hbond_distance_DH
_geom_hbond_distance_HA
_geom_hbond_distance_DA
_geom_hbond_angle_DHA
N5 H5 N6 1 0.86 1.81 2.666(3) 180
N4 H401 O5 1 0.94 1.78 2.714(3) 176
O5 H501 O1 1 0.91 1.90 2.801(3) 179
O5 H502 O1 1_655 0.99 1.82 2.782(3) 163
N7 H701 O1 4_646 0.88 2.01 2.876(2) 167
C10 H101 O6 3_466 0.93 2.51 3.352(4) 151
C9 H91 O8 2_675 0.93 2.58 3.481(3) 162

loop_
_geom_torsion_atom_site_label_1
_geom_torsion_atom_site_label_2
_geom_torsion_atom_site_label_3
_geom_torsion_atom_site_label_4
_geom_torsion_site_symmetry_1
_geom_torsion_site_symmetry_2
_geom_torsion_site_symmetry_3
_geom_torsion_site_symmetry_4
_geom_torsion
_geom_torsion_publ_flag
O1 C1 C2 C3 . . . . 172.9(3) ?
C6 C1 C2 C3 . . . . -4.0(4) ?
O1 C1 C2 N1 . . . . -4.6(4) ?
C6 C1 C2 N1 . . . . 178.5(2) ?
O3 N1 C2 C3 . . . . -40.4(3) ?
O2 N1 C2 C3 . . . . 139.3(2) ?
O3 N1 C2 C1 . . . . 137.3(2) ?
O2 N1 C2 C1 . . . . -43.0(3) ?
C1 C2 C3 C4 . . . . 2.0(4) ?
N1 C2 C3 C4 . . . . 179.5(2) ?
C2 C3 C4 C5 . . . . 0.1(4) ?
C2 C3 C4 N2 . . . . -179.2(3) ?
O8 N2 C4 C5 . . . . -6.2(5) ?
O7 N2 C4 C5 . . . . 173.6(3) ?
O8 N2 C4 C3 . . . . 173.1(3) ?
O7 N2 C4 C3 . . . . -7.1(5) ?
C3 C4 C5 C6 . . . . 0.4(4) ?
N2 C4 C5 C6 . . . . 179.7(3) ?
C4 C5 C6 C1 . . . . -2.9(4) ?
C4 C5 C6 N3 . . . . 178.0(3) ?
O1 C1 C6 C5 . . . . -172.4(3) ?
C2 C1 C6 C5 . . . . 4.4(4) ?
O1 C1 C6 N3 . . . . 6.7(4) ?
C2 C1 C6 N3 . . . . -176.5(2) ?
O4 N3 C6 C5 . . . . -156.8(3) ?
O6 N3 C6 C5 . . . . 21.7(4) ?
O4 N3 C6 C1 . . . . 24.0(4) ?
O6 N3 C6 C1 . . . . -157.5(3) ?
C9 N4 C7 C8 . . . . 0.6(3) ?
N4 C7 C8 N5 . . . . -0.6(3) ?
C9 N5 C8 C7 . . . . 0.5(4) ?
C8 N5 C9 N4 . . . . -0.1(4) ?
C7 N4 C9 N5 . . . . -0.3(4) ?
C12 N6 C10 C11 . . . . 0.6(4) ?
N6 C10 C11 N7 . . . . -0.5(4) ?
C12 N7 C11 C10 . . . . 0.1(4) ?
C11 N7 C12 N6 . . . . 0.2(4) ?
C10 N6 C12 N7 . . . . -0.5(4) ?
